data_7212440
loop_
_publ_author_name
'Brondel, Nicolas'
'Moynihan, Eamonn J. A.'
'Lehane, K. Niamh'
'Eccles, Kevin S.'
'Elcoate, Curtis J.'
'Coles, Simon J.'
'Lawrence, Simon E.'
'Maguire, Anita R.'

_publ_section_title
;
 Does intermolecular S&#xE001;O&#x22EF;H--C--S&#xE001;O hydrogen bonding
 in sulfoxides and sulfones provide a robust supramolecular synthon in the
 solid state?
;
_journal_issue 10
_journal_name_full CrystEngComm
_journal_page_first 2910
_journal_paper_doi 10.1039/c000371a
_journal_volume 12
_journal_year 2010
_chemical_absolute_configuration ad
_chemical_formula_moiety 'C14 H13 N O5 S'
_chemical_formula_sum 'C14 H13 N O5 S'
_chemical_formula_weight 307.31
_chemical_name_systematic
;
?
;
_space_group_IT_number 19
_symmetry_cell_setting orthorhombic
_symmetry_space_group_name_Hall 'P 2ac 2ab'
_symmetry_space_group_name_H-M 'P 21 21 21'
_atom_sites_solution_hydrogens geom
_atom_sites_solution_primary direct
_atom_sites_solution_secondary difmap
_audit_creation_method SHELXL-97
_cell_angle_alpha 90.00
_cell_angle_beta 90.00
_cell_angle_gamma 90.00
_cell_formula_units_Z 4
_cell_length_a 5.13970(10)
_cell_length_b 10.62070(10)
_cell_length_c 24.9841(5)
_cell_measurement_reflns_used 1858
_cell_measurement_temperature 120(2)
_cell_measurement_theta_max 27.48
_cell_measurement_theta_min 1.00
_cell_volume 1363.81(4)
_computing_cell_refinement 'DENZO (Otwinowski & Minor, 1997) & COLLECT (Hooft, R.W.W., 1998)'
_computing_data_collection 'COLLECT (Hooft, R.W.W., 1998)'
_computing_data_reduction 'DENZO (Otwinowski & Minor, 1997) & COLLECT (Hooft, R.W.W., 1998)'
_computing_molecular_graphics 'PLATON (Spek, 2002)'
_computing_publication_material 'SHELXL-97; PLATON'
_computing_structure_refinement 'SHELXL-97 (Sheldrick, 1997)'
_computing_structure_solution 'SHELXS (Sheldrick, 1990)'
_diffrn_ambient_temperature 120(2)
_diffrn_detector_area_resol_mean 9.091
_diffrn_measured_fraction_theta_full 0.997
_diffrn_measured_fraction_theta_max 0.997
_diffrn_measurement_device_type 'Bruker-Nonius 95mm CCD camera on \k-goniostat'
_diffrn_measurement_method '\f & \w scans'
_diffrn_radiation_monochromator graphite
_diffrn_radiation_source 'Bruker-Nonius FR591 rotating anode'
_diffrn_radiation_type MoK\a
_diffrn_radiation_wavelength 0.71073
_diffrn_reflns_av_R_equivalents 0.0298
_diffrn_reflns_av_sigmaI/netI 0.0243
_diffrn_reflns_limit_h_max 6
_diffrn_reflns_limit_h_min -6
_diffrn_reflns_limit_k_max 13
_diffrn_reflns_limit_k_min -13
_diffrn_reflns_limit_l_max 29
_diffrn_reflns_limit_l_min -32
_diffrn_reflns_number 17154
_diffrn_reflns_theta_full 27.44
_diffrn_reflns_theta_max 27.44
_diffrn_reflns_theta_min 1.63
_exptl_absorpt_coefficient_mu 0.259
_exptl_absorpt_correction_T_max 0.9872
_exptl_absorpt_correction_T_min 0.9646
_exptl_absorpt_correction_type multi-scan
_exptl_absorpt_process_details 'SADABS V2.10(Sheldrick, G.M., 2003)'
_exptl_crystal_colour Colourless
_exptl_crystal_density_diffrn 1.497
_exptl_crystal_density_method 'not measured'
_exptl_crystal_description Block
_exptl_crystal_F_000 640
_exptl_crystal_size_max 0.14
_exptl_crystal_size_mid 0.14
_exptl_crystal_size_min 0.05
_refine_diff_density_max 0.288
_refine_diff_density_min -0.451
_refine_diff_density_rms 0.100
_refine_ls_abs_structure_details 'Flack H D (1983), Acta Cryst. A39, 876-881'
_refine_ls_abs_structure_Flack -0.02(6)
_refine_ls_extinction_method none
_refine_ls_goodness_of_fit_ref 1.207
_refine_ls_hydrogen_treatment constr
_refine_ls_matrix_type full
_refine_ls_number_parameters 191
_refine_ls_number_reflns 3108
_refine_ls_number_restraints 0
_refine_ls_restrained_S_all 1.207
_refine_ls_R_factor_all 0.0302
_refine_ls_R_factor_gt 0.0280
_refine_ls_shift/su_max 0.000
_refine_ls_shift/su_mean 0.000
_refine_ls_structure_factor_coef Fsqd
_refine_ls_weighting_details 'calc w=1/[\s^2^(Fo^2^)+(0.0476P)^2^+0.1765P] where P=(Fo^2^+2Fc^2^)/3'
_refine_ls_weighting_scheme calc
_refine_ls_wR_factor_gt 0.0823
_refine_ls_wR_factor_ref 0.0840
_reflns_number_gt 2978
_reflns_number_total 3108
_reflns_threshold_expression >2sigma(I)
_cod_data_source_file c000371a.txt
_cod_data_source_block compound_11
_cod_depositor_comments
;
The following automatic conversions were performed:

'_symmetry_cell_setting' value 'Orthorhombic' changed to
'orthorhombic' according to
/home/saulius/struct/CIF-dictionaries/cif_core.dic dictionary named
'cif_core.dic' version 2.4.2 from 2011-04-26.

Automatic conversion script
Id: cif_fix_values 1891 2012-01-12 08:04:46Z andrius 
;
_cod_database_code 7212440

loop_
_symmetry_equiv_pos_as_xyz
'x, y, z'
'-x+1/2, -y, z+1/2'
'x+1/2, -y+1/2, -z'
'-x, y+1/2, -z+1/2'

loop_
_atom_site_label
_atom_site_type_symbol
_atom_site_fract_x
_atom_site_fract_y
_atom_site_fract_z
_atom_site_U_iso_or_equiv
_atom_site_adp_type
_atom_site_occupancy
_atom_site_symmetry_multiplicity
_atom_site_calc_flag
_atom_site_refinement_flags
C1 C 0.2845(3) 0.25406(14) 0.33976(6) 0.0152(3) Uani 1 1 d .
C2 C 0.4355(3) 0.34174(15) 0.36856(6) 0.0169(3) Uani 1 1 d .
C3 C 0.4000(3) 0.35062(16) 0.42375(7) 0.0208(3) Uani 1 1 d .
H3 H 0.5037 0.4069 0.4442 0.025 Uiso 1 1 calc R
C4 C 0.2131(3) 0.27710(16) 0.44872(6) 0.0217(3) Uani 1 1 d .
H4 H 0.1898 0.2840 0.4863 0.026 Uiso 1 1 calc R
C5 C 0.0598(3) 0.19388(16) 0.42011(7) 0.0219(4) Uani 1 1 d .
H5 H -0.0685 0.1447 0.4378 0.026 Uiso 1 1 calc R
C6 C 0.0955(3) 0.18297(15) 0.36514(7) 0.0188(3) Uani 1 1 d .
H6 H -0.0098 0.1267 0.3450 0.023 Uiso 1 1 calc R
O7 O 0.6043(2) 0.41262(11) 0.33994(4) 0.0219(3) Uani 1 1 d .
C8 C 0.7512(4) 0.50639(17) 0.36812(7) 0.0266(4) Uani 1 1 d .
H8A H 0.6318 0.5662 0.3851 0.040 Uiso 1 1 calc R
H8B H 0.8639 0.5513 0.3429 0.040 Uiso 1 1 calc R
H8C H 0.8582 0.4657 0.3956 0.040 Uiso 1 1 calc R
S9 S 0.31919(7) 0.23437(4) 0.269716(14) 0.01482(10) Uani 1 1 d .
O10 O 0.1669(3) 0.12599(10) 0.25473(4) 0.0202(3) Uani 1 1 d .
O11 O 0.5906(2) 0.23421(12) 0.25499(4) 0.0211(3) Uani 1 1 d .
C12 C 0.1665(3) 0.37277(15) 0.24370(6) 0.0174(3) Uani 1 1 d .
H12A H -0.0198 0.3735 0.2538 0.021 Uiso 1 1 calc R
H12B H 0.2497 0.4486 0.2591 0.021 Uiso 1 1 calc R
C13 C 0.1919(3) 0.37498(14) 0.18358(6) 0.0160(3) Uani 1 1 d .
C14 C 0.3984(3) 0.43849(15) 0.15991(7) 0.0189(3) Uani 1 1 d .
H14 H 0.5241 0.4791 0.1818 0.023 Uiso 1 1 calc R
C15 C 0.4231(3) 0.44315(16) 0.10464(7) 0.0192(3) Uani 1 1 d .
H15 H 0.5627 0.4874 0.0883 0.023 Uiso 1 1 calc R
C16 C 0.2382(3) 0.38137(15) 0.07403(6) 0.0179(3) Uani 1 1 d .
C17 C 0.0316(3) 0.31561(15) 0.09617(6) 0.0186(3) Uani 1 1 d .
H17 H -0.0912 0.2737 0.0741 0.022 Uiso 1 1 calc R
C18 C 0.0091(3) 0.31267(15) 0.15146(7) 0.0178(3) Uani 1 1 d .
H18 H -0.1308 0.2683 0.1676 0.021 Uiso 1 1 calc R
N19 N 0.2606(3) 0.38872(13) 0.01516(6) 0.0217(3) Uani 1 1 d .
O20 O 0.4501(3) 0.44295(13) -0.00364(5) 0.0320(3) Uani 1 1 d .
O21 O 0.0885(3) 0.34069(13) -0.01209(5) 0.0289(3) Uani 1 1 d .

loop_
_atom_site_aniso_label
_atom_site_aniso_U_11
_atom_site_aniso_U_22
_atom_site_aniso_U_33
_atom_site_aniso_U_23
_atom_site_aniso_U_13
_atom_site_aniso_U_12
C1 0.0170(6) 0.0152(7) 0.0133(7) 0.0009(6) -0.0020(6) 0.0013(6)
C2 0.0159(7) 0.0182(8) 0.0167(8) 0.0018(6) -0.0011(6) -0.0017(6)
C3 0.0232(8) 0.0228(8) 0.0164(8) -0.0015(6) -0.0029(7) -0.0027(7)
C4 0.0257(8) 0.0256(8) 0.0138(7) 0.0003(6) 0.0014(6) 0.0003(7)
C5 0.0236(8) 0.0202(8) 0.0218(8) 0.0003(6) 0.0068(7) -0.0033(7)
C6 0.0185(7) 0.0172(8) 0.0207(8) -0.0029(6) 0.0011(6) -0.0009(6)
O7 0.0262(6) 0.0239(6) 0.0155(5) 0.0001(4) -0.0007(5) -0.0120(5)
C8 0.0325(10) 0.0258(9) 0.0216(8) -0.0014(7) -0.0013(7) -0.0147(8)
S9 0.01515(17) 0.01660(18) 0.01271(17) -0.00114(13) -0.00012(14) 0.00146(14)
O10 0.0253(6) 0.0178(5) 0.0177(5) -0.0037(4) 0.0000(5) -0.0029(5)
O11 0.0158(5) 0.0294(7) 0.0180(5) 0.0003(5) 0.0022(4) 0.0036(5)
C12 0.0188(8) 0.0172(7) 0.0161(7) -0.0013(6) -0.0016(6) 0.0026(7)
C13 0.0174(7) 0.0147(7) 0.0158(7) -0.0003(6) -0.0015(7) 0.0041(7)
C14 0.0183(7) 0.0173(8) 0.0210(8) -0.0005(6) -0.0024(6) 0.0004(6)
C15 0.0183(7) 0.0182(8) 0.0212(8) 0.0030(6) 0.0014(6) 0.0006(6)
C16 0.0227(8) 0.0180(8) 0.0131(7) 0.0018(6) 0.0001(6) 0.0052(6)
C17 0.0197(8) 0.0184(8) 0.0178(8) -0.0018(6) -0.0032(6) 0.0010(7)
C18 0.0157(7) 0.0183(7) 0.0196(8) 0.0017(6) 0.0008(6) 0.0020(6)
N19 0.0292(8) 0.0201(7) 0.0158(7) 0.0015(5) 0.0029(6) 0.0056(6)
O20 0.0401(8) 0.0326(7) 0.0233(7) 0.0054(5) 0.0086(6) -0.0039(6)
O21 0.0346(7) 0.0350(7) 0.0170(6) -0.0016(5) -0.0047(5) 0.0011(6)

loop_
_atom_type_symbol
_atom_type_description
_atom_type_scat_dispersion_real
_atom_type_scat_dispersion_imag
_atom_type_scat_source
C C 0.0033 0.0016 'International Tables Vol C Tables 4.2.6.8 and 6.1.1.4'
H H 0.0000 0.0000 'International Tables Vol C Tables 4.2.6.8 and 6.1.1.4'
N N 0.0061 0.0033 'International Tables Vol C Tables 4.2.6.8 and 6.1.1.4'
O O 0.0106 0.0060 'International Tables Vol C Tables 4.2.6.8 and 6.1.1.4'
S S 0.1246 0.1234 'International Tables Vol C Tables 4.2.6.8 and 6.1.1.4'

loop_
_geom_angle_atom_site_label_1
_geom_angle_atom_site_label_2
_geom_angle_atom_site_label_3
_geom_angle
C6 C1 C2 120.85(14)
C6 C1 S9 117.31(12)
C2 C1 S9 121.80(12)
O7 C2 C3 124.67(14)
O7 C2 C1 116.79(14)
C3 C2 C1 118.53(15)
C4 C3 C2 119.84(15)
C4 C3 H3 120.1
C2 C3 H3 120.1
C5 C4 C3 121.47(15)
C5 C4 H4 119.3
C3 C4 H4 119.3
C4 C5 C6 119.24(15)
C4 C5 H5 120.4
C6 C5 H5 120.4
C1 C6 C5 119.98(15)
C1 C6 H6 120.0
C5 C6 H6 120.0
C2 O7 C8 117.67(13)
O7 C8 H8A 109.5
O7 C8 H8B 109.5
H8A C8 H8B 109.5
O7 C8 H8C 109.5
H8A C8 H8C 109.5
H8B C8 H8C 109.5
O10 S9 O11 117.25(7)
O10 S9 C1 107.23(7)
O11 S9 C1 110.45(7)
O10 S9 C12 108.88(7)
O11 S9 C12 109.43(8)
C1 S9 C12 102.58(7)
C13 C12 S9 109.68(10)
C13 C12 H12A 109.7
S9 C12 H12A 109.7
C13 C12 H12B 109.7
S9 C12 H12B 109.7
H12A C12 H12B 108.2
C14 C13 C18 119.84(14)
C14 C13 C12 119.83(14)
C18 C13 C12 120.33(14)
C15 C14 C13 120.69(15)
C15 C14 H14 119.7
C13 C14 H14 119.7
C16 C15 C14 118.04(15)
C16 C15 H15 121.0
C14 C15 H15 121.0
C15 C16 C17 122.95(15)
C15 C16 N19 118.11(15)
C17 C16 N19 118.93(14)
C16 C17 C18 118.22(15)
C16 C17 H17 120.9
C18 C17 H17 120.9
C17 C18 C13 120.25(15)
C17 C18 H18 119.9
C13 C18 H18 119.9
O20 N19 O21 123.77(15)
O20 N19 C16 117.94(14)
O21 N19 C16 118.29(14)

loop_
_geom_bond_atom_site_label_1
_geom_bond_atom_site_label_2
_geom_bond_distance
C1 C6 1.384(2)
C1 C2 1.410(2)
C1 S9 1.7714(15)
C2 O7 1.3531(19)
C2 C3 1.394(2)
C3 C4 1.386(2)
C3 H3 0.9500
C4 C5 1.383(2)
C4 H4 0.9500
C5 C6 1.390(2)
C5 H5 0.9500
C6 H6 0.9500
O7 C8 1.434(2)
C8 H8A 0.9800
C8 H8B 0.9800
C8 H8C 0.9800
S9 O10 1.4413(12)
S9 O11 1.4427(11)
S9 C12 1.7887(16)
C12 C13 1.508(2)
C12 H12A 0.9900
C12 H12B 0.9900
C13 C14 1.390(2)
C13 C18 1.402(2)
C14 C15 1.387(2)
C14 H14 0.9500
C15 C16 1.385(2)
C15 H15 0.9500
C16 C17 1.386(2)
C16 N19 1.478(2)
C17 C18 1.386(2)
C17 H17 0.9500
C18 H18 0.9500
N19 O20 1.2248(19)
N19 O21 1.227(2)

loop_
_geom_torsion_atom_site_label_1
_geom_torsion_atom_site_label_2
_geom_torsion_atom_site_label_3
_geom_torsion_atom_site_label_4
_geom_torsion
C6 C1 C2 O7 -176.01(14)
S9 C1 C2 O7 1.6(2)
C6 C1 C2 C3 3.4(2)
S9 C1 C2 C3 -179.06(13)
O7 C2 C3 C4 177.15(15)
C1 C2 C3 C4 -2.2(2)
C2 C3 C4 C5 0.3(3)
C3 C4 C5 C6 0.6(3)
C2 C1 C6 C5 -2.6(2)
S9 C1 C6 C5 179.72(13)
C4 C5 C6 C1 0.6(3)
C3 C2 O7 C8 -2.1(2)
C1 C2 O7 C8 177.21(15)
C6 C1 S9 O10 -10.81(14)
C2 C1 S9 O10 171.53(13)
C6 C1 S9 O11 -139.66(12)
C2 C1 S9 O11 42.68(15)
C6 C1 S9 C12 103.80(13)
C2 C1 S9 C12 -73.86(14)
O10 S9 C12 C13 -69.76(12)
O11 S9 C12 C13 59.57(13)
C1 S9 C12 C13 176.84(11)
S9 C12 C13 C14 -93.56(15)
S9 C12 C13 C18 86.06(16)
C18 C13 C14 C15 1.3(2)
C12 C13 C14 C15 -179.05(14)
C13 C14 C15 C16 -0.9(2)
C14 C15 C16 C17 -0.1(2)
C14 C15 C16 N19 178.60(14)
C15 C16 C17 C18 0.5(2)
N19 C16 C17 C18 -178.16(14)
C16 C17 C18 C13 0.0(2)
C14 C13 C18 C17 -0.9(2)
C12 C13 C18 C17 179.50(14)
C15 C16 N19 O20 4.1(2)
C17 C16 N19 O20 -177.15(15)
C15 C16 N19 O21 -175.60(15)
C17 C16 N19 O21 3.1(2)
